data_6000231
loop_
_publ_author_name
'Jackson, S. K.'
'Layland, R. C.'
'zur Loye, H. C.'

_publ_section_title
;
 The simultaneous powder X-ray and neutron diffraction refinement of two
 eta-carbide type nitrides, Fe3Mo3N and Co3Mo3N, prepared by ammonolysis
 and by plasma nitridation of oxide precursors
;
_journal_name_full 'Journal of Alloys and Compounds'
_journal_page_first 94
_journal_page_last 101
_journal_paper_doi 10.1016/S0925-8388(99)00484-3
_journal_volume 291
_journal_year 1999
_chemical_formula_sum 'Fe3 Mo3 N'
_space_group_name_H-M_alt 'F d -3 m'
_cell_angle_alpha 90.000
_cell_angle_beta 90.000
_cell_angle_gamma 90.000
_cell_length_a 11.0859
_cell_length_b 11.0859
_cell_length_c 11.0859
_cell_volume 1362.43
_cod_database_code 6000231

loop_
_atom_site_label
_atom_site_fract_x
_atom_site_fract_y
_atom_site_fract_z
? ? ? ?
